data_7207073
loop_
_publ_author_name
'Liu, Guang-Zhen'
'Li, Shi-Hui'
'Wang, Li-Ya'

_publ_section_title
;
 Five M(ii) coordination polymers assembled from various polynuclear units
 spaced by semirigid carboxyphenylpropionate and N-donor coligand
;
_journal_issue 3
_journal_name_full CrystEngComm
_journal_page_first 880
_journal_paper_doi 10.1039/c1ce05926b
_journal_volume 14
_journal_year 2012
_chemical_formula_sum 'C30 H24 Cu2 N2 O8'
_chemical_formula_weight 667.59
_chemical_name_systematic
;

?

;
_space_group_IT_number 14
_symmetry_cell_setting monoclinic
_symmetry_space_group_name_Hall '-P 2ybc'
_symmetry_space_group_name_H-M 'P 1 21/c 1'
_atom_sites_solution_hydrogens geom
_atom_sites_solution_primary direct
_atom_sites_solution_secondary difmap
_audit_creation_method SHELXL-97
_cell_angle_alpha 90.00
_cell_angle_beta 96.217(2)
_cell_angle_gamma 90.00
_cell_formula_units_Z 4
_cell_length_a 8.7691(12)
_cell_length_b 15.978(2)
_cell_length_c 19.948(3)
_cell_measurement_reflns_used 2801
_cell_measurement_temperature 296(2)
_cell_measurement_theta_max 21.04
_cell_measurement_theta_min 2.42
_cell_volume 2778.5(7)
_computing_cell_refinement 'Bruker SMART'
_computing_data_collection 'Bruker SMART'
_computing_data_reduction 'Bruker SAINT'
_computing_molecular_graphics 'Bruker SHELXTL'
_computing_publication_material 'Bruker SHELXTL'
_computing_structure_refinement 'SHELXL-97 (Sheldrick, 1997)'
_computing_structure_solution 'SHELXS-97 (Sheldrick, 1990)'
_diffrn_ambient_temperature 296(2)
_diffrn_measured_fraction_theta_full 0.999
_diffrn_measured_fraction_theta_max 0.999
_diffrn_measurement_device_type 'CCD area detector'
_diffrn_measurement_method 'phi and omega scans'
_diffrn_radiation_monochromator graphite
_diffrn_radiation_source 'fine-focus sealed tube'
_diffrn_radiation_type MoK\a
_diffrn_radiation_wavelength 0.71073
_diffrn_reflns_av_R_equivalents 0.0531
_diffrn_reflns_av_sigmaI/netI 0.0495
_diffrn_reflns_limit_h_max 10
_diffrn_reflns_limit_h_min -10
_diffrn_reflns_limit_k_max 19
_diffrn_reflns_limit_k_min -19
_diffrn_reflns_limit_l_max 24
_diffrn_reflns_limit_l_min -24
_diffrn_reflns_number 20903
_diffrn_reflns_theta_full 25.50
_diffrn_reflns_theta_max 25.50
_diffrn_reflns_theta_min 2.34
_diffrn_standards_decay_% 0
_diffrn_standards_interval_count 0
_diffrn_standards_interval_time 0
_diffrn_standards_number 0
_exptl_absorpt_coefficient_mu 1.586
_exptl_absorpt_correction_T_max 0.8704
_exptl_absorpt_correction_T_min 0.6925
_exptl_absorpt_correction_type multi-scan
_exptl_absorpt_process_details sadabs
_exptl_crystal_colour green
_exptl_crystal_density_diffrn 1.596
_exptl_crystal_density_method 'not measured'
_exptl_crystal_description block
_exptl_crystal_F_000 1360
_exptl_crystal_size_max 0.25
_exptl_crystal_size_mid 0.17
_exptl_crystal_size_min 0.09
_refine_diff_density_max 0.819
_refine_diff_density_min -0.345
_refine_diff_density_rms 0.072
_refine_ls_extinction_method none
_refine_ls_goodness_of_fit_ref 1.017
_refine_ls_hydrogen_treatment constr
_refine_ls_matrix_type full
_refine_ls_number_parameters 379
_refine_ls_number_reflns 5162
_refine_ls_number_restraints 0
_refine_ls_restrained_S_all 1.017
_refine_ls_R_factor_all 0.0681
_refine_ls_R_factor_gt 0.0391
_refine_ls_shift/su_max 0.000
_refine_ls_shift/su_mean 0.000
_refine_ls_structure_factor_coef Fsqd
_refine_ls_weighting_details 'calc w=1/[\s^2^(Fo^2^)+(0.0412P)^2^+1.8949P] where P=(Fo^2^+2Fc^2^)/3'
_refine_ls_weighting_scheme calc
_refine_ls_wR_factor_gt 0.0880
_refine_ls_wR_factor_ref 0.1010
_reflns_number_gt 3672
_reflns_number_total 5162
_reflns_threshold_expression >2sigma(I)
_cod_data_source_file c1ce05926b.txt
_cod_data_source_block 1
_cod_depositor_comments
;
The following automatic conversions were performed:

'_symmetry_cell_setting' value 'Monoclinic' changed to 'monoclinic'
according to /home/saulius/struct/CIF-dictionaries/cif_core.dic
dictionary named 'cif_core.dic' version 2.4.1 from 2010-06-29.

Automatic conversion script
Id: cif_fix_values 1715 2011-07-08 13:25:40Z adriana 
;
_cod_original_cell_volume 2778.4(6)
_cod_original_sg_symbol_H-M P2(1)/c
_cod_database_code 7207073

loop_
_symmetry_equiv_pos_as_xyz
'x, y, z'
'-x, y+1/2, -z+1/2'
'-x, -y, -z'
'x, -y-1/2, z-1/2'

loop_
_atom_site_label
_atom_site_type_symbol
_atom_site_fract_x
_atom_site_fract_y
_atom_site_fract_z
_atom_site_U_iso_or_equiv
_atom_site_adp_type
_atom_site_occupancy
_atom_site_symmetry_multiplicity
_atom_site_calc_flag
_atom_site_refinement_flags
Cu1 Cu 0.19175(5) 0.22808(3) 0.30768(2) 0.03243(14) Uani 1 1 d .
Cu2 Cu 0.33080(5) 0.29269(3) 0.20956(2) 0.03306(14) Uani 1 1 d .
N1 N 0.4428(3) 0.36155(18) 0.13431(15) 0.0350(7) Uani 1 1 d .
N2 N 0.0749(4) 0.15419(19) 0.37974(15) 0.0371(7) Uani 1 1 d .
O1 O 0.3096(3) 0.39269(16) 0.26343(14) 0.0510(7) Uani 1 1 d .
O2 O 0.1864(3) 0.34102(15) 0.34698(12) 0.0436(7) Uani 1 1 d .
O3 O -0.0065(3) 0.75618(15) 0.25239(12) 0.0400(6) Uani 1 1 d .
O4 O -0.1217(3) 0.81344(17) 0.33597(13) 0.0495(7) Uani 1 1 d .
O5 O 0.3994(3) 0.21211(16) 0.35573(13) 0.0462(7) Uani 1 1 d .
O6 O 0.5150(3) 0.25986(16) 0.26872(12) 0.0411(6) Uani 1 1 d .
O7 O 0.6740(3) 0.68266(16) 0.33326(13) 0.0459(7) Uani 1 1 d .
O8 O 0.7776(3) 0.62721(15) 0.24598(13) 0.0473(7) Uani 1 1 d .
C1 C 0.2417(4) 0.4006(2) 0.31568(19) 0.0385(9) Uani 1 1 d .
C2 C 0.2251(4) 0.4882(2) 0.34073(19) 0.0366(9) Uani 1 1 d .
C3 C 0.1419(5) 0.5066(3) 0.3938(2) 0.0499(11) Uani 1 1 d .
H3 H 0.0960 0.4638 0.4161 0.060 Uiso 1 1 calc R
C4 C 0.1269(5) 0.5888(3) 0.4138(2) 0.0511(11) Uani 1 1 d .
H4 H 0.0700 0.6005 0.4494 0.061 Uiso 1 1 calc R
C5 C 0.1937(4) 0.6540(2) 0.38244(19) 0.0380(9) Uani 1 1 d .
C6 C 0.2763(5) 0.6350(3) 0.3298(2) 0.0574(13) Uani 1 1 d .
H6 H 0.3232 0.6777 0.3080 0.069 Uiso 1 1 calc R
C7 C 0.2909(5) 0.5527(3) 0.3086(2) 0.0542(12) Uani 1 1 d .
H7 H 0.3458 0.5413 0.2723 0.065 Uiso 1 1 calc R
C8 C 0.1793(5) 0.7434(2) 0.40569(19) 0.0436(10) Uani 1 1 d .
H8A H 0.2734 0.7590 0.4329 0.052 Uiso 1 1 calc R
H8B H 0.0967 0.7465 0.4343 0.052 Uiso 1 1 calc R
C9 C 0.1480(4) 0.8071(2) 0.34837(19) 0.0395(9) Uani 1 1 d .
H9A H 0.1500 0.8632 0.3670 0.047 Uiso 1 1 calc R
H9B H 0.2280 0.8033 0.3185 0.047 Uiso 1 1 calc R
C10 C -0.0051(4) 0.7914(2) 0.30893(18) 0.0352(9) Uani 1 1 d .
C11 C 0.5166(4) 0.2305(2) 0.32696(19) 0.0357(9) Uani 1 1 d .
C12 C 0.6716(4) 0.2185(2) 0.3671(2) 0.0447(10) Uani 1 1 d .
H12A H 0.7506 0.2172 0.3366 0.054 Uiso 1 1 calc R
H12B H 0.6734 0.1654 0.3906 0.054 Uiso 1 1 calc R
C13 C 0.7059(5) 0.2896(2) 0.4184(2) 0.0485(11) Uani 1 1 d .
H13A H 0.6284 0.2889 0.4496 0.058 Uiso 1 1 calc R
H13B H 0.8042 0.2787 0.4441 0.058 Uiso 1 1 calc R
C14 C 0.7101(4) 0.3757(2) 0.38770(19) 0.0405(9) Uani 1 1 d .
C15 C 0.7855(5) 0.3912(2) 0.3320(2) 0.0510(11) Uani 1 1 d .
H15 H 0.8352 0.3475 0.3127 0.061 Uiso 1 1 calc R
C16 C 0.7891(5) 0.4702(2) 0.3042(2) 0.0468(10) Uani 1 1 d .
H16 H 0.8384 0.4785 0.2657 0.056 Uiso 1 1 calc R
C17 C 0.7207(4) 0.5367(2) 0.33272(19) 0.0382(9) Uani 1 1 d .
C18 C 0.6447(5) 0.5220(3) 0.3894(2) 0.0557(12) Uani 1 1 d .
H18 H 0.5967 0.5660 0.4094 0.067 Uiso 1 1 calc R
C19 C 0.6403(5) 0.4431(3) 0.4160(2) 0.0566(12) Uani 1 1 d .
H19 H 0.5892 0.4344 0.4539 0.068 Uiso 1 1 calc R
C20 C 0.7250(4) 0.6219(2) 0.30213(19) 0.0376(9) Uani 1 1 d .
C21 C 0.0132(5) 0.0808(2) 0.36112(18) 0.0409(10) Uani 1 1 d .
H21 H -0.0086 0.0702 0.3152 0.049 Uiso 1 1 calc R
C22 C -0.0202(4) 0.0196(2) 0.40528(17) 0.0378(9) Uani 1 1 d .
H22 H -0.0638 -0.0306 0.3892 0.045 Uiso 1 1 calc R
C23 C 0.0115(4) 0.0327(2) 0.47492(17) 0.0309(8) Uani 1 1 d .
C24 C 0.0682(5) 0.1115(2) 0.49390(19) 0.0410(10) Uani 1 1 d .
H24 H 0.0863 0.1252 0.5394 0.049 Uiso 1 1 calc R
C25 C 0.0979(5) 0.1693(2) 0.44571(19) 0.0424(10) Uani 1 1 d .
H25 H 0.1359 0.2214 0.4600 0.051 Uiso 1 1 calc R
C26 C 0.4901(5) 0.4402(2) 0.14548(18) 0.0416(10) Uani 1 1 d .
H26 H 0.5064 0.4587 0.1899 0.050 Uiso 1 1 calc R
C27 C 0.5159(5) 0.4951(2) 0.09532(18) 0.0423(10) Uani 1 1 d .
H27 H 0.5496 0.5491 0.1062 0.051 Uiso 1 1 calc R
C28 C 0.4921(4) 0.4706(2) 0.02805(17) 0.0317(8) Uani 1 1 d .
C29 C 0.4513(5) 0.3871(2) 0.01682(18) 0.0414(10) Uani 1 1 d .
H29 H 0.4397 0.3659 -0.0269 0.050 Uiso 1 1 calc R
C30 C 0.4282(5) 0.3362(2) 0.07013(18) 0.0416(10) Uani 1 1 d .
H30 H 0.4008 0.2808 0.0611 0.050 Uiso 1 1 calc R

loop_
_atom_site_aniso_label
_atom_site_aniso_U_11
_atom_site_aniso_U_22
_atom_site_aniso_U_33
_atom_site_aniso_U_23
_atom_site_aniso_U_13
_atom_site_aniso_U_12
Cu1 0.0413(3) 0.0294(3) 0.0278(2) 0.00801(18) 0.0089(2) 0.0001(2)
Cu2 0.0414(3) 0.0301(3) 0.0289(3) 0.00853(18) 0.0092(2) -0.0001(2)
N1 0.0415(19) 0.0334(18) 0.0311(17) 0.0083(13) 0.0078(14) -0.0034(14)
N2 0.044(2) 0.0359(18) 0.0325(18) 0.0089(14) 0.0088(15) -0.0010(15)
O1 0.072(2) 0.0353(15) 0.0495(18) -0.0010(13) 0.0249(16) 0.0018(14)
O2 0.0622(19) 0.0332(15) 0.0370(15) -0.0004(12) 0.0129(14) -0.0015(13)
O3 0.0437(16) 0.0417(15) 0.0349(15) -0.0089(12) 0.0060(12) 0.0023(12)
O4 0.0460(17) 0.0623(19) 0.0401(16) -0.0228(14) 0.0044(14) -0.0017(14)
O5 0.0461(17) 0.0533(18) 0.0388(15) 0.0180(13) 0.0032(13) 0.0006(13)
O6 0.0439(16) 0.0438(16) 0.0364(15) 0.0131(12) 0.0078(12) 0.0006(13)
O7 0.068(2) 0.0347(15) 0.0368(15) -0.0016(12) 0.0138(14) 0.0060(14)
O8 0.067(2) 0.0318(15) 0.0470(17) -0.0015(12) 0.0236(15) -0.0005(13)
C1 0.042(2) 0.038(2) 0.035(2) -0.0006(18) 0.0000(19) 0.0031(18)
C2 0.040(2) 0.032(2) 0.038(2) 0.0019(17) 0.0039(18) 0.0033(17)
C3 0.070(3) 0.038(2) 0.044(2) -0.0019(19) 0.017(2) -0.013(2)
C4 0.065(3) 0.051(3) 0.040(2) -0.007(2) 0.019(2) -0.004(2)
C5 0.041(2) 0.037(2) 0.036(2) 0.0024(17) 0.0024(18) 0.0018(18)
C6 0.076(3) 0.036(2) 0.067(3) 0.005(2) 0.035(3) 0.000(2)
C7 0.062(3) 0.041(3) 0.065(3) -0.001(2) 0.032(2) 0.005(2)
C8 0.054(3) 0.041(2) 0.035(2) -0.0070(18) -0.0027(19) 0.0010(19)
C9 0.046(2) 0.029(2) 0.042(2) -0.0091(17) 0.0000(19) -0.0039(17)
C10 0.044(2) 0.027(2) 0.035(2) 0.0009(16) 0.0042(18) -0.0017(17)
C11 0.041(2) 0.027(2) 0.039(2) 0.0032(17) 0.0020(18) 0.0013(17)
C12 0.044(2) 0.036(2) 0.053(3) 0.0129(19) 0.002(2) 0.0059(18)
C13 0.053(3) 0.051(3) 0.040(2) 0.011(2) -0.004(2) -0.002(2)
C14 0.041(2) 0.043(2) 0.036(2) 0.0052(18) -0.0005(18) -0.0020(19)
C15 0.067(3) 0.035(2) 0.053(3) -0.003(2) 0.018(2) 0.005(2)
C16 0.057(3) 0.035(2) 0.052(3) 0.0018(19) 0.021(2) -0.004(2)
C17 0.042(2) 0.035(2) 0.038(2) -0.0009(17) 0.0062(18) -0.0014(18)
C18 0.084(3) 0.042(3) 0.046(3) 0.004(2) 0.027(2) 0.014(2)
C19 0.083(3) 0.051(3) 0.041(3) 0.012(2) 0.028(2) 0.009(2)
C20 0.042(2) 0.033(2) 0.037(2) -0.0030(17) 0.0016(19) -0.0021(17)
C21 0.057(3) 0.039(2) 0.027(2) 0.0036(17) 0.0074(19) -0.008(2)
C22 0.053(3) 0.033(2) 0.029(2) 0.0018(16) 0.0082(18) -0.0074(18)
C23 0.034(2) 0.030(2) 0.030(2) 0.0050(15) 0.0108(16) -0.0027(16)
C24 0.058(3) 0.036(2) 0.030(2) 0.0014(17) 0.0091(19) -0.0098(19)
C25 0.057(3) 0.035(2) 0.037(2) 0.0055(17) 0.012(2) -0.0101(19)
C26 0.059(3) 0.041(2) 0.025(2) 0.0019(17) 0.0084(19) -0.009(2)
C27 0.066(3) 0.030(2) 0.033(2) 0.0014(17) 0.011(2) -0.0089(19)
C28 0.038(2) 0.030(2) 0.028(2) 0.0057(15) 0.0077(16) -0.0014(16)
C29 0.062(3) 0.036(2) 0.027(2) 0.0003(16) 0.0091(19) -0.0096(19)
C30 0.059(3) 0.030(2) 0.036(2) 0.0044(17) 0.010(2) -0.0073(19)

loop_
_atom_type_symbol
_atom_type_description
_atom_type_scat_dispersion_real
_atom_type_scat_dispersion_imag
_atom_type_scat_source
C C 0.0033 0.0016 'International Tables Vol C Tables 4.2.6.8 and 6.1.1.4'
H H 0.0000 0.0000 'International Tables Vol C Tables 4.2.6.8 and 6.1.1.4'
N N 0.0061 0.0033 'International Tables Vol C Tables 4.2.6.8 and 6.1.1.4'
O O 0.0106 0.0060 'International Tables Vol C Tables 4.2.6.8 and 6.1.1.4'
Cu Cu 0.3201 1.2651 'International Tables Vol C Tables 4.2.6.8 and 6.1.1.4'

loop_
_geom_angle_atom_site_label_1
_geom_angle_atom_site_label_2
_geom_angle_atom_site_label_3
_geom_angle
_geom_angle_site_symmetry_1
_geom_angle_site_symmetry_3
O3 Cu1 O8 90.46(11) 2_545 2_645
O3 Cu1 O2 88.83(11) 2_545 .
O8 Cu1 O2 167.56(11) 2_645 .
O3 Cu1 O5 168.99(10) 2_545 .
O8 Cu1 O5 89.16(12) 2_645 .
O2 Cu1 O5 89.18(11) . .
O3 Cu1 N2 96.21(11) 2_545 .
O8 Cu1 N2 90.95(11) 2_645 .
O2 Cu1 N2 101.47(11) . .
O5 Cu1 N2 94.80(11) . .
O3 Cu1 Cu2 82.86(7) 2_545 .
O8 Cu1 Cu2 79.34(8) 2_645 .
O2 Cu1 Cu2 88.25(8) . .
O5 Cu1 Cu2 86.25(8) . .
N2 Cu1 Cu2 170.23(8) . .
O1 Cu2 O7 169.10(11) . 2_645
O1 Cu2 O6 90.53(12) . .
O7 Cu2 O6 89.99(11) 2_645 .
O1 Cu2 O4 88.66(12) . 2_545
O7 Cu2 O4 88.57(12) 2_645 2_545
O6 Cu2 O4 167.96(10) . 2_545
O1 Cu2 N1 92.46(11) . .
O7 Cu2 N1 98.23(11) 2_645 .
O6 Cu2 N1 98.40(11) . .
O4 Cu2 N1 93.64(11) 2_545 .
O1 Cu2 Cu1 80.29(8) . .
O7 Cu2 Cu1 88.99(8) 2_645 .
O6 Cu2 Cu1 82.26(7) . .
O4 Cu2 Cu1 85.77(8) 2_545 .
N1 Cu2 Cu1 172.74(8) . .
C26 N1 C30 116.2(3) . .
C26 N1 Cu2 121.0(2) . .
C30 N1 Cu2 120.3(2) . .
C21 N2 C25 116.8(3) . .
C21 N2 Cu1 119.7(2) . .
C25 N2 Cu1 121.2(3) . .
C1 O1 Cu2 128.4(3) . .
C1 O2 Cu1 117.8(2) . .
C10 O3 Cu1 125.1(3) . 2
C10 O4 Cu2 120.7(2) . 2
C11 O5 Cu1 120.0(2) . .
C11 O6 Cu2 125.7(3) . .
C20 O7 Cu2 118.0(2) . 2_655
C20 O8 Cu1 128.6(2) . 2_655
O1 C1 O2 125.0(4) . .
O1 C1 C2 116.2(3) . .
O2 C1 C2 118.8(3) . .
C7 C2 C3 118.7(4) . .
C7 C2 C1 119.0(4) . .
C3 C2 C1 122.3(3) . .
C2 C3 C4 119.9(4) . .
C2 C3 H3 120.1 . .
C4 C3 H3 120.1 . .
C5 C4 C3 122.0(4) . .
C5 C4 H4 119.0 . .
C3 C4 H4 119.0 . .
C6 C5 C4 117.7(4) . .
C6 C5 C8 120.8(4) . .
C4 C5 C8 121.4(4) . .
C5 C6 C7 121.0(4) . .
C5 C6 H6 119.5 . .
C7 C6 H6 119.5 . .
C2 C7 C6 120.7(4) . .
C2 C7 H7 119.6 . .
C6 C7 H7 119.6 . .
C5 C8 C9 114.4(3) . .
C5 C8 H8A 108.7 . .
C9 C8 H8A 108.7 . .
C5 C8 H8B 108.7 . .
C9 C8 H8B 108.7 . .
H8A C8 H8B 107.6 . .
C10 C9 C8 111.0(3) . .
C10 C9 H9A 109.4 . .
C8 C9 H9A 109.4 . .
C10 C9 H9B 109.4 . .
C8 C9 H9B 109.4 . .
H9A C9 H9B 108.0 . .
O4 C10 O3 125.5(4) . .
O4 C10 C9 116.8(3) . .
O3 C10 C9 117.7(3) . .
O6 C11 O5 125.4(3) . .
O6 C11 C12 117.2(4) . .
O5 C11 C12 117.3(3) . .
C11 C12 C13 111.0(3) . .
C11 C12 H12A 109.4 . .
C13 C12 H12A 109.4 . .
C11 C12 H12B 109.4 . .
C13 C12 H12B 109.4 . .
H12A C12 H12B 108.0 . .
C14 C13 C12 114.6(3) . .
C14 C13 H13A 108.6 . .
C12 C13 H13A 108.6 . .
C14 C13 H13B 108.6 . .
C12 C13 H13B 108.6 . .
H13A C13 H13B 107.6 . .
C15 C14 C19 117.4(4) . .
C15 C14 C13 121.8(4) . .
C19 C14 C13 120.8(4) . .
C14 C15 C16 121.6(4) . .
C14 C15 H15 119.2 . .
C16 C15 H15 119.2 . .
C17 C16 C15 120.7(4) . .
C17 C16 H16 119.7 . .
C15 C16 H16 119.7 . .
C16 C17 C18 118.3(4) . .
C16 C17 C20 120.3(3) . .
C18 C17 C20 121.4(4) . .
C19 C18 C17 120.3(4) . .
C19 C18 H18 119.8 . .
C17 C18 H18 119.8 . .
C18 C19 C14 121.6(4) . .
C18 C19 H19 119.2 . .
C14 C19 H19 119.2 . .
O8 C20 O7 124.7(3) . .
O8 C20 C17 116.9(3) . .
O7 C20 C17 118.3(3) . .
N2 C21 C22 124.1(3) . .
N2 C21 H21 118.0 . .
C22 C21 H21 118.0 . .
C21 C22 C23 119.8(3) . .
C21 C22 H22 120.1 . .
C23 C22 H22 120.1 . .
C24 C23 C22 115.6(3) . .
C24 C23 C23 121.8(4) . 3_556
C22 C23 C23 122.6(4) . 3_556
C25 C24 C23 120.4(4) . .
C25 C24 H24 119.8 . .
C23 C24 H24 119.8 . .
N2 C25 C24 123.2(4) . .
N2 C25 H25 118.4 . .
C24 C25 H25 118.4 . .
N1 C26 C27 123.7(3) . .
N1 C26 H26 118.1 . .
C27 C26 H26 118.1 . .
C26 C27 C28 120.3(3) . .
C26 C27 H27 119.8 . .
C28 C27 H27 119.8 . .
C27 C28 C29 115.7(3) . .
C27 C28 C28 122.3(4) . 3_665
C29 C28 C28 122.0(4) . 3_665
C30 C29 C28 120.0(3) . .
C30 C29 H29 120.0 . .
C28 C29 H29 120.0 . .
N1 C30 C29 123.9(3) . .
N1 C30 H30 118.1 . .
C29 C30 H30 118.1 . .

loop_
_geom_bond_atom_site_label_1
_geom_bond_atom_site_label_2
_geom_bond_distance
_geom_bond_site_symmetry_2
Cu1 O3 1.963(3) 2_545
Cu1 O8 1.969(3) 2_645
Cu1 O2 1.970(2) .
Cu1 O5 1.980(3) .
Cu1 N2 2.198(3) .
Cu1 Cu2 2.6267(6) .
Cu2 O1 1.946(3) .
Cu2 O7 1.953(3) 2_645
Cu2 O6 1.965(3) .
Cu2 O4 1.984(3) 2_545
Cu2 N1 2.179(3) .
N1 C26 1.334(4) .
N1 C30 1.335(4) .
N2 C21 1.328(4) .
N2 C25 1.332(5) .
O1 C1 1.261(4) .
O2 C1 1.264(4) .
O3 C10 1.259(4) .
O3 Cu1 1.963(3) 2
O4 C10 1.256(4) .
O4 Cu2 1.984(3) 2
O5 C11 1.265(4) .
O6 C11 1.252(4) .
O7 C20 1.261(4) .
O7 Cu2 1.953(3) 2_655
O8 C20 1.259(4) .
O8 Cu1 1.969(3) 2_655
C1 C2 1.498(5) .
C2 C7 1.374(5) .
C2 C3 1.381(5) .
C3 C4 1.383(5) .
C3 H3 0.9300 .
C4 C5 1.377(5) .
C4 H4 0.9300 .
C5 C6 1.373(5) .
C5 C8 1.512(5) .
C6 C7 1.390(5) .
C6 H6 0.9300 .
C7 H7 0.9300 .
C8 C9 1.533(5) .
C8 H8A 0.9700 .
C8 H8B 0.9700 .
C9 C10 1.502(5) .
C9 H9A 0.9700 .
C9 H9B 0.9700 .
C11 C12 1.513(5) .
C12 C13 1.536(5) .
C12 H12A 0.9700 .
C12 H12B 0.9700 .
C13 C14 1.508(5) .
C13 H13A 0.9700 .
C13 H13B 0.9700 .
C14 C15 1.376(5) .
C14 C19 1.387(5) .
C15 C16 1.380(5) .
C15 H15 0.9300 .
C16 C17 1.374(5) .
C16 H16 0.9300 .
C17 C18 1.394(5) .
C17 C20 1.494(5) .
C18 C19 1.370(5) .
C18 H18 0.9300 .
C19 H19 0.9300 .
C21 C22 1.368(5) .
C21 H21 0.9300 .
C22 C23 1.403(5) .
C22 H22 0.9300 .
C23 C24 1.390(5) .
C23 C23 1.477(6) 3_556
C24 C25 1.378(5) .
C24 H24 0.9300 .
C25 H25 0.9300 .
C26 C27 1.368(5) .
C26 H26 0.9300 .
C27 C28 1.392(5) .
C27 H27 0.9300 .
C28 C29 1.392(5) .
C28 C28 1.479(6) 3_665
C29 C30 1.371(5) .
C29 H29 0.9300 .
C30 H30 0.9300 .

loop_
_geom_torsion_atom_site_label_1
_geom_torsion_atom_site_label_2
_geom_torsion_atom_site_label_3
_geom_torsion_atom_site_label_4
_geom_torsion
_geom_torsion_site_symmetry_1
_geom_torsion_site_symmetry_4
O3 Cu1 Cu2 O1 90.34(12) 2_545 .
O8 Cu1 Cu2 O1 -177.83(12) 2_645 .
O2 Cu1 Cu2 O1 1.30(12) . .
O5 Cu1 Cu2 O1 -87.99(12) . .
N2 Cu1 Cu2 O1 175.5(5) . .
O3 Cu1 Cu2 O7 -87.66(11) 2_545 2_645
O8 Cu1 Cu2 O7 4.16(12) 2_645 2_645
O2 Cu1 Cu2 O7 -176.70(11) . 2_645
O5 Cu1 Cu2 O7 94.01(12) . 2_645
N2 Cu1 Cu2 O7 -2.5(5) . 2_645
O3 Cu1 Cu2 O6 -177.78(10) 2_545 .
O8 Cu1 Cu2 O6 -85.96(12) 2_645 .
O2 Cu1 Cu2 O6 93.17(11) . .
O5 Cu1 Cu2 O6 3.88(11) . .
N2 Cu1 Cu2 O6 -92.6(5) . .
O3 Cu1 Cu2 O4 0.99(11) 2_545 2_545
O8 Cu1 Cu2 O4 92.81(12) 2_645 2_545
O2 Cu1 Cu2 O4 -88.06(12) . 2_545
O5 Cu1 Cu2 O4 -177.35(12) . 2_545
N2 Cu1 Cu2 O4 86.1(5) . 2_545
O3 Cu1 Cu2 N1 86.5(7) 2_545 .
O8 Cu1 Cu2 N1 178.3(7) 2_645 .
O2 Cu1 Cu2 N1 -2.5(7) . .
O5 Cu1 Cu2 N1 -91.8(7) . .
N2 Cu1 Cu2 N1 171.7(8) . .
O1 Cu2 N1 C26 10.7(3) . .
O7 Cu2 N1 C26 -171.4(3) 2_645 .
O6 Cu2 N1 C26 -80.2(3) . .
O4 Cu2 N1 C26 99.5(3) 2_545 .
Cu1 Cu2 N1 C26 14.5(9) . .
O1 Cu2 N1 C30 -150.6(3) . .
O7 Cu2 N1 C30 27.3(3) 2_645 .
O6 Cu2 N1 C30 118.5(3) . .
O4 Cu2 N1 C30 -61.8(3) 2_545 .
Cu1 Cu2 N1 C30 -146.8(5) . .
O3 Cu1 N2 C21 69.1(3) 2_545 .
O8 Cu1 N2 C21 -21.4(3) 2_645 .
O2 Cu1 N2 C21 159.2(3) . .
O5 Cu1 N2 C21 -110.7(3) . .
Cu2 Cu1 N2 C21 -14.9(7) . .
O3 Cu1 N2 C25 -128.7(3) 2_545 .
O8 Cu1 N2 C25 140.7(3) 2_645 .
O2 Cu1 N2 C25 -38.7(3) . .
O5 Cu1 N2 C25 51.5(3) . .
Cu2 Cu1 N2 C25 147.2(4) . .
O7 Cu2 O1 C1 5.9(9) 2_645 .
O6 Cu2 O1 C1 -86.7(3) . .
O4 Cu2 O1 C1 81.2(3) 2_545 .
N1 Cu2 O1 C1 174.8(3) . .
Cu1 Cu2 O1 C1 -4.7(3) . .
O3 Cu1 O2 C1 -81.7(3) 2_545 .
O8 Cu1 O2 C1 5.1(7) 2_645 .
O5 Cu1 O2 C1 87.5(3) . .
N2 Cu1 O2 C1 -177.8(3) . .
Cu2 Cu1 O2 C1 1.2(3) . .
O3 Cu1 O5 C11 -12.4(7) 2_545 .
O8 Cu1 O5 C11 75.7(3) 2_645 .
O2 Cu1 O5 C11 -92.0(3) . .
N2 Cu1 O5 C11 166.5(3) . .
Cu2 Cu1 O5 C11 -3.7(3) . .
O1 Cu2 O6 C11 74.4(3) . .
O7 Cu2 O6 C11 -94.7(3) 2_645 .
O4 Cu2 O6 C11 -11.6(7) 2_545 .
N1 Cu2 O6 C11 167.0(3) . .
Cu1 Cu2 O6 C11 -5.7(3) . .
Cu2 O1 C1 O2 7.5(6) . .
Cu2 O1 C1 C2 -171.5(2) . .
Cu1 O2 C1 O1 -5.0(5) . .
Cu1 O2 C1 C2 174.0(3) . .
O1 C1 C2 C7 -3.7(6) . .
O2 C1 C2 C7 177.2(4) . .
O1 C1 C2 C3 174.3(4) . .
O2 C1 C2 C3 -4.8(6) . .
C7 C2 C3 C4 -0.3(6) . .
C1 C2 C3 C4 -178.3(4) . .
C2 C3 C4 C5 -0.4(7) . .
C3 C4 C5 C6 0.3(6) . .
C3 C4 C5 C8 -178.7(4) . .
C4 C5 C6 C7 0.5(7) . .
C8 C5 C6 C7 179.5(4) . .
C3 C2 C7 C6 1.1(7) . .
C1 C2 C7 C6 179.2(4) . .
C5 C6 C7 C2 -1.2(7) . .
C6 C5 C8 C9 43.4(5) . .
C4 C5 C8 C9 -137.6(4) . .
C5 C8 C9 C10 64.5(4) . .
Cu2 O4 C10 O3 0.8(5) 2 .
Cu2 O4 C10 C9 -177.9(2) 2 .
Cu1 O3 C10 O4 0.6(5) 2 .
Cu1 O3 C10 C9 179.3(2) 2 .
C8 C9 C10 O4 75.6(4) . .
C8 C9 C10 O3 -103.2(4) . .
Cu2 O6 C11 O5 4.8(5) . .
Cu2 O6 C11 C12 -173.2(2) . .
Cu1 O5 C11 O6 0.7(5) . .
Cu1 O5 C11 C12 178.7(2) . .
O6 C11 C12 C13 101.0(4) . .
O5 C11 C12 C13 -77.1(4) . .
C11 C12 C13 C14 -60.4(5) . .
C12 C13 C14 C15 -44.9(6) . .
C12 C13 C14 C19 136.6(4) . .
C19 C14 C15 C16 -1.4(6) . .
C13 C14 C15 C16 -179.9(4) . .
C14 C15 C16 C17 1.9(7) . .
C15 C16 C17 C18 -1.5(6) . .
C15 C16 C17 C20 -179.9(4) . .
C16 C17 C18 C19 0.6(7) . .
C20 C17 C18 C19 179.0(4) . .
C17 C18 C19 C14 -0.1(7) . .
C15 C14 C19 C18 0.5(7) . .
C13 C14 C19 C18 179.1(4) . .
Cu1 O8 C20 O7 3.7(6) 2_655 .
Cu1 O8 C20 C17 -177.5(2) 2_655 .
Cu2 O7 C20 O8 2.2(5) 2_655 .
Cu2 O7 C20 C17 -176.5(3) 2_655 .
C16 C17 C20 O8 7.8(6) . .
C18 C17 C20 O8 -170.5(4) . .
C16 C17 C20 O7 -173.3(4) . .
C18 C17 C20 O7 8.3(6) . .
C25 N2 C21 C22 -3.2(6) . .
Cu1 N2 C21 C22 159.6(3) . .
N2 C21 C22 C23 -0.3(6) . .
C21 C22 C23 C24 3.6(6) . .
C21 C22 C23 C23 -175.5(4) . 3_556
C22 C23 C24 C25 -3.5(6) . .
C23 C23 C24 C25 175.7(4) 3_556 .
C21 N2 C25 C24 3.4(6) . .
Cu1 N2 C25 C24 -159.3(3) . .
C23 C24 C25 N2 0.0(6) . .
C30 N1 C26 C27 3.3(6) . .
Cu2 N1 C26 C27 -158.7(3) . .
N1 C26 C27 C28 0.4(6) . .
C26 C27 C28 C29 -3.9(6) . .
C26 C27 C28 C28 175.6(4) . 3_665
C27 C28 C29 C30 3.8(6) . .
C28 C28 C29 C30 -175.7(4) 3_665 .
C26 N1 C30 C29 -3.4(6) . .
Cu2 N1 C30 C29 158.7(3) . .
C28 C29 C30 N1 -0.1(6) . .
